data_1000225
loop_
_publ_author_name
'Leblanc, M'
'Ferey, G'
'de Pape, R'
'Pannetier, J'

_publ_section_title
;
Nuclear and magnetic structures of N D~4~ Mn Fe F~6~ at 4.2 K.
;
_journal_coden_ASTM SSCOA4
_journal_name_full 'Solid State Communications'
_journal_page_first 169
_journal_page_last 369
_journal_volume 165
_journal_year 1986
_chemical_formula_structural '(N D4) Mn Fe F6'
_chemical_formula_sum 'D4 F6 Fe Mn N'
_chemical_name_systematic
;
Ammonium manganese ferrate hexafluoride - deuterated
;
_space_group_IT_number 60
_symmetry_cell_setting orthorhombic
_symmetry_Int_Tables_number 60
_symmetry_space_group_name_Hall '-P 2n 2ab'
_symmetry_space_group_name_H-M 'P b c n'
_cell_angle_alpha 90
_cell_angle_beta 90
_cell_angle_gamma 90
_cell_formula_units_Z 8
_cell_length_a 7.7947(3)
_cell_length_b 12.8133(5)
_cell_length_c 10.5244(4)
_cell_volume 1051.1
_refine_ls_R_factor_all 0.083
_cod_database_code 1000225

loop_
_symmetry_equiv_pos_as_xyz
x,y,z
1/2-x,1/2-y,1/2+z
1/2+x,1/2-y,-z
-x,y,1/2-z
-x,-y,-z
1/2+x,1/2+y,1/2-z
1/2-x,1/2+y,z
x,-y,1/2+z

loop_
_atom_site_label
_atom_site_type_symbol
_atom_site_symmetry_multiplicity
_atom_site_Wyckoff_symbol
_atom_site_fract_x
_atom_site_fract_y
_atom_site_fract_z
_atom_site_occupancy
_atom_site_attached_hydrogens
_atom_site_calc_flag
Fe1 Fe3+ 8 d 0.2501(8) -0.1403(2) 0.0735(3) 1. 0 d
Mn1 Mn2+ 8 d 0.7468(17) -0.1415(5) 0.0703(6) 1. 0 d
F1 F1- 8 d 0.2111(8) -0.0881(5) 0.2467(5) 1. 0 d
F2 F1- 8 d 0.2817(10) 0.2152(5) 0.1142(6) 1. 0 d
F3 F1- 8 d 0.2986(8) 0.0022(5) 0.5148(6) 1. 0 d
F4 F1- 8 d 0.0090(8) -0.1214(5) 0.0327(6) 1. 0 d
F5 F1- 8 d 0.7152(9) 0.1925(4) 0.0989(6) 1. 0 d
F6 F1- 8 d 0.4948(9) -0.1544(5) 0.1101(6) 1. 0 d
N1 N3- 4 c 0.5 0.3830(6) 0.75 1. 0 d
N2 N3- 4 c 0.5 0.9212(6) 0.75 1. 0 d
D1 D1+ 4 c 0. 0.0431(11) 0.25 1. 0 d
D2 D1+ 8 d 0.1152(24) 0.1427(6) 0.2416(8) 0.5 0 d
D3 D1+ 8 d -0.0667(12) 0.1427(6) 0.1705(10) 0.5 0 d
D4 D1+ 8 d 0.0667(12) 0.1427(6) 0.1705(10) 0.5 0 d
D5 D1+ 8 d 0.5802(11) 0.8790(6) 0.6960(8) 1. 0 d
D6 D1+ 8 d 0.5650(11) 0.9644(6) 0.8138(10) 1. 0 d

loop_
_atom_type_symbol
_atom_type_oxidation_number
Fe3+ 3.000
Mn2+ 2.000
F1- -1.000
N3- -3.000
D1+ 1.000
